data_7240195
loop_
_publ_author_name
'Z\"anker, Steffen'
'Scholz, Gudrun'
'Heise, Macel'
'Emmerling, Franziska'
'Kemnitz, Erhard'

_publ_section_title
;
 New 2D networks with direct fluorine-metal bonds: MF(CH3COO) (M: Sr, Ba,
 Pb)
;
_journal_name_full CrystEngComm
_journal_paper_doi 10.1039/D0CE00287A
_journal_year 2020
_chemical_formula_moiety 'C4 H6 F1 Ba2 O4'
_chemical_formula_sum 'C4 H6 Ba2 F O4'
_chemical_formula_weight 411.740
_space_group_IT_number 5
_space_group_name_Hall 'C 2y'
_space_group_name_H-M_alt 'C 1 2 1'
_symmetry_cell_setting monoclinic
_symmetry_space_group_name_Hall 'C 2y'
_symmetry_space_group_name_H-M 'C 1 2 1'
_audit_update_record
;
2019-11-14 deposited with the CCDC.	2020-03-24 downloaded from the CCDC.
;
_cell_angle_alpha 90
_cell_angle_beta 89.996(3)
_cell_angle_gamma 90
_cell_formula_units_Z 2
_cell_length_a 6.0948(3)
_cell_length_b 6.0953(3)
_cell_length_c 12.9370(6)
_cell_measurement_temperature 298
_cell_volume 480.60(4)
_diffrn_ambient_temperature 298
_diffrn_measurement_device_type 'insertion device'
_diffrn_radiation_probe x-ray
_diffrn_radiation_type 'Cu K\a1'
_diffrn_radiation_wavelength 1.5406
_exptl_crystal_density_diffrn 2.845
_pd_char_colour white
_pd_meas_2theta_range_max 60
_pd_meas_2theta_range_min 6
_pd_proc_ls_prof_R_factor 0.0150
_pd_proc_ls_prof_wR_expected 0.0081
_pd_proc_ls_prof_wR_factor 0.0299
_refine_ls_goodness_of_fit_all 3.68277
_refine_ls_R_I_factor 0.0414
_refine_ls_shift/su_max 0.0191003723
_cod_data_source_file d0ce00287a2.cif
_cod_data_source_block thestructure
_cod_original_sg_symbol_H-M C121
_cod_original_formula_sum 'C4 H6 F1 Ba2 O4'
_cod_database_code 7240195

loop_
_symmetry_equiv_pos_site_id
_symmetry_equiv_pos_as_xyz
1 'x, y, z '
2 '-x, y, -z '
3 'x+1/2, y+1/2, z '
4 '-x+1/2, y+1/2, -z '

loop_
_atom_site_label
_atom_site_type_symbol
_atom_site_symmetry_multiplicity
_atom_site_fract_x
_atom_site_fract_y
_atom_site_fract_z
_atom_site_occupancy
_atom_site_B_iso_or_equiv
O1 O-2 4 0.082(13) 0.5553 0.227(5) 1 3.00036
C1 C 4 0.22(3) 0.4337 0.271(6) 1 3.00036
O2 O-2 4 0.366(10) 0.3291 0.222(5) 1 3.00036
C2 C 4 0.20(2) 0.4111 0.387(6) 1 3.00036
H1 H 4 0.0555 0.4039 0.4067 1 6.000719
H2 H 4 0.2803 0.2792 0.4067 1 6.000719
H3 H 4 0.2753 0.5351 0.4177 1 6.000719
Ba1 Ba+2 4 0.243(3) 0.916816 0.1227(5) 1 3
F1 F-1 2 0 1.165(15) 0 1 3.00036

loop_
_geom_angle_atom_site_label_1
_geom_angle_atom_site_label_2
_geom_angle_atom_site_label_3
_geom_angle
_geom_angle_site_symmetry_1
_geom_angle_site_symmetry_2
_geom_angle_site_symmetry_3
O2 O1 C1 153(5) 3_455 1_555 1_555
O2 O1 O2 166(4) 1_555 1_555 3_455
O2 O1 C1 29(5) 1_555 1_555 1_555
C2 O1 C1 34(5) 1_555 1_555 1_555
Ba1 O1 O2 114(2) 3_445 1_555 1_555
Ba1 O1 O2 75(3) 3_445 1_555 3_455
Ba1 O1 C1 125(4) 3_445 1_555 1_555
Ba1 O1 Ba1 107(2) 1_555 1_555 3_445
Ba1 O1 O2 102(3) 1_555 1_555 1_555
Ba1 O1 O2 65.1(17) 1_555 1_555 3_455
Ba1 O1 C1 118(7) 1_555 1_555 1_555
O2 C1 O1 122(7) 1_555 1_555 1_555
C2 C1 O2 119(9) 1_555 1_555 1_555
C2 C1 O1 118(10) 1_555 1_555 1_555
H1 C1 C2 26(6) 1_555 1_555 1_555
H1 C1 O2 137(4) 1_555 1_555 1_555
H3 C1 C2 27(3) 1_555 1_555 1_555
H2 C1 C2 27(3) 1_555 1_555 1_555
O1 O2 C1 145(5) 3_545 1_555 1_555
O1 O2 O1 166(4) 1_555 1_555 3_545
O1 O2 C1 29(5) 1_555 1_555 1_555
C2 O2 C1 33(5) 1_555 1_555 1_555
Ba1 O2 H2 132(3) 3_545 1_555 1_555
Ba1 O2 O1 124(2) 3_545 1_555 1_555
Ba1 O2 O1 69(2) 3_545 1_555 3_545
Ba1 O2 C1 138(4) 3_545 1_555 1_555
Ba1 O2 Ba1 100.4(18) 1_545 1_555 3_545
Ba1 O2 O1 110(3) 1_545 1_555 1_555
Ba1 O2 O1 59.8(18) 1_545 1_555 3_545
Ba1 O2 C1 118(6) 1_545 1_555 1_555
H1 O2 Ba1 108.1(15) 1_555 1_555 1_545
H1 O2 Ba1 150.1(18) 1_555 1_555 3_545
H3 C2 H1 111(8) 1_555 1_555 1_555
H2 C2 H3 109(12) 1_555 1_555 1_555
H2 C2 H1 110(7) 1_555 1_555 1_555
C1 C2 H2 109(7) 1_555 1_555 1_555
C1 C2 H3 109(6) 1_555 1_555 1_555
C1 C2 H1 109(11) 1_555 1_555 1_555
O1 C2 C1 28(6) 1_555 1_555 1_555
O1 C2 H2 134(5) 1_555 1_555 1_555
O1 C2 H3 102(4) 1_555 1_555 1_555
O1 C2 H1 88(7) 1_555 1_555 1_555
O2 C2 O1 55(3) 1_555 1_555 1_555
O2 C2 C1 28(5) 1_555 1_555 1_555
O2 C2 H2 82(6) 1_555 1_555 1_555
O2 C2 H3 111(8) 1_555 1_555 1_555
O2 C2 H1 129(7) 1_555 1_555 1_555
H1 C2 O2 166(3) 2_556 1_555 1_555
H1 C2 O1 127(5) 2_556 1_555 1_555
H1 C2 C1 152(10) 2_556 1_555 1_555
H1 C2 H2 90(6) 2_556 1_555 1_555
H1 C2 H3 83(6) 2_556 1_555 1_555
H1 C2 H1 43(4) 2_556 1_555 1_555
H3 H1 C2 35(3) 1_555 1_555 1_555
H2 H1 H3 59.992 1_555 1_555 1_555
H2 H1 C2 35(2) 1_555 1_555 1_555
C1 H1 H2 67(3) 1_555 1_555 1_555
C1 H1 H3 67(3) 1_555 1_555 1_555
C1 H1 C2 44(7) 1_555 1_555 1_555
H1 H1 C1 165(4) 2_556 1_555 1_555
H1 H1 H2 103.646 2_556 1_555 1_555
H1 H1 H3 98.235 2_556 1_555 1_555
H1 H1 C2 122(5) 2_556 1_555 1_555
O1 H1 H1 155.6(10) 1_555 1_555 2_556
O1 H1 C1 30(4) 1_555 1_555 1_555
O1 H1 H2 97.0(16) 1_555 1_555 1_555
O1 H1 H3 80.8(16) 1_555 1_555 1_555
O1 H1 C2 70(5) 1_555 1_555 1_555
H3 H1 O1 112.2(12) 3_445 1_555 1_555
H3 H1 H1 77.791 3_445 1_555 2_556
H3 H1 C1 114(2) 3_445 1_555 1_555
H3 H1 H2 98.194 3_445 1_555 1_555
H3 H1 H3 156.634 3_445 1_555 1_555
H3 H1 C2 129.1(6) 3_445 1_555 1_555
H2 H1 H3 106.505 3_455 1_555 3_445
H2 H1 O1 75.0(12) 3_455 1_555 1_555
H2 H1 H1 80.821 3_455 1_555 2_556
H2 H1 C1 103(2) 3_455 1_555 1_555
H2 H1 H2 155.269 3_455 1_555 1_555
H2 H1 H3 95.392 3_455 1_555 1_555
H2 H1 C2 122.0(10) 3_455 1_555 1_555
O2 H1 H2 118.8(7) 1_555 1_555 3_455
O2 H1 H3 107.0(5) 1_555 1_555 3_445
O2 H1 O1 45.2(17) 1_555 1_555 1_555
O2 H1 H1 155.8(11) 1_555 1_555 2_556
O2 H1 C1 16(2) 1_555 1_555 1_555
O2 H1 H2 52.5(10) 1_555 1_555 1_555
O2 H1 H3 67.7(9) 1_555 1_555 1_555
O2 H1 C2 37(5) 1_555 1_555 1_555
C2 H1 O2 169.1(18) 2_556 1_555 1_555
C2 H1 H2 71.8(12) 2_556 1_555 3_455
C2 H1 H3 70.1(12) 2_556 1_555 3_445
C2 H1 O1 146(2) 2_556 1_555 1_555
C2 H1 H1 15(2) 2_556 1_555 2_556
C2 H1 C1 173.9(7) 2_556 1_555 1_555
C2 H1 H2 116.9(19) 2_556 1_555 1_555
C2 H1 H3 110.5(19) 2_556 1_555 1_555
C2 H1 C2 137(4) 2_556 1_555 1_555
H3 H1 C2 17.7(13) 2_556 1_555 2_556
H3 H1 O2 173.0(5) 2_556 1_555 1_555
H3 H1 H2 54.205 2_556 1_555 3_455
H3 H1 H3 77.190 2_556 1_555 3_445
H3 H1 O1 128.3(14) 2_556 1_555 1_555
H3 H1 H1 29.582 2_556 1_555 2_556
H3 H1 C1 157(2) 2_556 1_555 1_555
H3 H1 H2 133.221 2_556 1_555 1_555
H3 H1 H3 110.683 2_556 1_555 1_555
H3 H1 C2 144(4) 2_556 1_555 1_555
H3 H2 C2 35(6) 1_555 1_555 1_555
H1 H2 H3 59.999 1_555 1_555 1_555
H1 H2 C2 34(8) 1_555 1_555 1_555
C1 H2 H1 67(4) 1_555 1_555 1_555
C1 H2 H3 67.2(10) 1_555 1_555 1_555
C1 H2 C2 45(5) 1_555 1_555 1_555
O2 H2 C1 31(4) 1_555 1_555 1_555
O2 H2 H1 97.2(12) 1_555 1_555 1_555
O2 H2 H3 88.2(2) 1_555 1_555 1_555
O2 H2 C2 75(5) 1_555 1_555 1_555
H3 H2 O2 153.9(3) 4_546 1_555 1_555
H3 H2 C1 161(4) 4_546 1_555 1_555
H3 H2 H1 98.947 4_546 1_555 1_555
H3 H2 H3 117.614 4_546 1_555 1_555
H3 H2 C2 128(6) 4_546 1_555 1_555
H1 H2 H3 68.576 3_545 1_555 4_546
H1 H2 O2 88.5(8) 3_545 1_555 1_555
H1 H2 C1 119(3) 3_545 1_555 1_555
H1 H2 H1 155.269 3_545 1_555 1_555
H1 H2 H3 144.534 3_545 1_555 1_555
H1 H2 C2 163(6) 3_545 1_555 1_555
O1 H2 H1 131.7(11) 1_555 1_555 3_545
O1 H2 H3 150.0(14) 1_555 1_555 4_546
O1 H2 O2 44.9(16) 1_555 1_555 1_555
O1 H2 C1 14(4) 1_555 1_555 1_555
O1 H2 H1 53.1(14) 1_555 1_555 1_555
O1 H2 H3 61.5(7) 1_555 1_555 1_555
O1 H2 C2 33(5) 1_555 1_555 1_555
H2 H3 C2 36(6) 1_555 1_555 1_555
H1 H3 H2 60.009 1_555 1_555 1_555
H1 H3 C2 34(8) 1_555 1_555 1_555
C1 H3 H1 67(4) 1_555 1_555 1_555
C1 H3 H2 67.3(8) 1_555 1_555 1_555
C1 H3 C2 45(5) 1_555 1_555 1_555
H2 H3 C1 157(3) 4_556 1_555 1_555
H2 H3 H1 104.305 4_556 1_555 1_555
H2 H3 H2 128.254 4_556 1_555 1_555
H2 H3 C2 136(7) 4_556 1_555 1_555
O1 H3 H2 132.2(10) 1_555 1_555 4_556
O1 H3 C1 25(3) 1_555 1_555 1_555
O1 H3 H1 64.8(13) 1_555 1_555 1_555
O1 H3 H2 88.35(11) 1_555 1_555 1_555
O1 H3 C2 58(4) 1_555 1_555 1_555
H1 H3 O1 100.3(10) 3_555 1_555 1_555
H1 H3 H2 71.591 3_555 1_555 4_556
H1 H3 C1 107(3) 3_555 1_555 1_555
H1 H3 H1 156.634 3_555 1_555 1_555
H1 H3 H2 140.851 3_555 1_555 1_555
H1 H3 C2 151(6) 3_555 1_555 1_555
O2 H3 H1 100.7(8) 1_555 1_555 3_555
O2 H3 O1 46.3(16) 1_555 1_555 1_555
O2 H3 H2 172.2(8) 1_555 1_555 4_556
O2 H3 C1 23(4) 1_555 1_555 1_555
O2 H3 H1 82.1(10) 1_555 1_555 1_555
O2 H3 H2 58.8(6) 1_555 1_555 1_555
O2 H3 C2 51(6) 1_555 1_555 1_555
H1 H3 O2 130.4(8) 2_556 1_555 1_555
H1 H3 H1 128.807 2_556 1_555 3_555
H1 H3 O1 112.8(16) 2_556 1_555 1_555
H1 H3 H2 57.219 2_556 1_555 4_556
H1 H3 C1 119(4) 2_556 1_555 1_555
H1 H3 H1 52.183 2_556 1_555 1_555
H1 H3 H2 79.902 2_556 1_555 1_555
H1 H3 C2 79(6) 2_556 1_555 1_555
F1 Ba1 O1 124.6(16) 1_555 1_555 3_555
O2 Ba1 F1 85.6(13) 3_455 1_555 1_555
O2 Ba1 O1 120(2) 3_455 1_555 3_555
F1 Ba1 O2 131.5(16) 3_545 1_555 3_455
F1 Ba1 F1 107.3(2) 3_545 1_555 1_555
F1 Ba1 O1 91.5(16) 3_545 1_555 3_555
O1 Ba1 F1 92(2) 1_555 1_555 3_545
O1 Ba1 O2 45.9(15) 1_555 1_555 3_455
O1 Ba1 F1 123(2) 1_555 1_555 1_555
O1 Ba1 O1 107(2) 1_555 1_555 3_555
O2 Ba1 O1 124.3(18) 1_565 1_555 1_555
O2 Ba1 F1 126.6(19) 1_565 1_555 3_545
O2 Ba1 O2 100.4(18) 1_565 1_555 3_455
O2 Ba1 F1 85.2(19) 1_565 1_555 1_555
O2 Ba1 O1 44.8(13) 1_565 1_555 3_555
Ba1 F1 Ba1 110(3) 2_555 1_555 1_555
Ba1 F1 Ba1 110.60(14) 3_455 1_555 2_555
Ba1 F1 Ba1 107.3(2) 3_455 1_555 1_555
Ba1 F1 Ba1 111(3) 4_555 1_555 3_455
Ba1 F1 Ba1 107.3(2) 4_555 1_555 2_555
Ba1 F1 Ba1 110.60(14) 4_555 1_555 1_555

loop_
_geom_bond_atom_site_label_1
_geom_bond_atom_site_label_2
_geom_bond_distance
_geom_bond_site_symmetry_1
_geom_bond_site_symmetry_2
O1 C1 1.25(13) 1_555 1_555
O1 Ba1 2.61(7) 1_555 3_445
O1 Ba1 2.76(4) 1_555 1_555
C1 O1 1.25(13) 1_555 1_555
C1 O2 1.27(13) 1_555 1_555
C1 C2 1.50(11) 1_555 1_555
O2 C1 1.27(13) 1_555 1_555
O2 O1 2.21(8) 1_555 1_555
O2 Ba1 2.68(6) 1_555 3_545
O2 Ba1 2.92(4) 1_555 1_545
C2 H1 0.94(14) 1_555 1_555
C2 H3 0.96(6) 1_555 1_555
C2 H2 0.96(6) 1_555 1_555
C2 C1 1.50(11) 1_555 1_555
H1 C2 0.94(14) 1_555 1_555
H2 C2 0.96(6) 1_555 1_555
H3 C2 0.96(6) 1_555 1_555
Ba1 O1 2.61(7) 1_555 3_555
Ba1 F1 2.65(5) 1_555 1_555
Ba1 O2 2.68(6) 1_555 3_455
Ba1 F1 2.71(5) 1_555 3_545
Ba1 O1 2.76(4) 1_555 1_555
Ba1 O2 2.92(4) 1_555 1_565
F1 Ba1 2.65(5) 1_555 1_555
F1 Ba1 2.65(5) 1_555 2_555
F1 Ba1 2.71(5) 1_555 3_455
F1 Ba1 2.71(5) 1_555 4_555
